data_4342665
loop_
_publ_author_name
'Rinck, Julia'
'Lan, Yanhua'
'Anson, Christopher E.'
'Powell, Annie K.'

_publ_section_title
;
 [In Process Citation].
;
_journal_issue 7
_journal_name_full 'Inorganic chemistry'
_journal_page_first 3107
_journal_page_last 3117
_journal_paper_doi 10.1021/ic502930p
_journal_volume 54
_journal_year 2015
_chemical_formula_moiety '(C36 H72 Cr2 N4 O20 Yb2), 1.5(C2 H3 N), 0.5(C H2 Cl2)'
_chemical_formula_sum 'C39.5 H77.5 Cl Cr2 N5.5 O20 Yb2'
_chemical_formula_weight 1435.10
_chemical_name_systematic
; 
 ? 
;
_space_group_IT_number 14
_symmetry_cell_setting monoclinic
_symmetry_space_group_name_Hall '-P 2yn'
_symmetry_space_group_name_H-M 'P 1 21/n 1'
_atom_sites_solution_hydrogens geom
_atom_sites_solution_primary direct
_atom_sites_solution_secondary difmap
_audit_creation_method SHELXL-97
_cell_angle_alpha 90.00
_cell_angle_beta 91.060(7)
_cell_angle_gamma 90.00
_cell_formula_units_Z 2
_cell_length_a 11.0414(7)
_cell_length_b 10.9972(8)
_cell_length_c 24.5121(13)
_cell_measurement_reflns_used 7998
_cell_measurement_temperature 200(2)
_cell_measurement_theta_max 25.97
_cell_measurement_theta_min 2.49
_cell_volume 2975.9(3)
_computing_cell_refinement 'IPDS 2.92 (Stoe & Cie GmbH, 1999)'
_computing_data_collection 'IPDS 2.92 (Stoe & Cie GmbH, 1999)'
_computing_data_reduction 'IPDS 2.92 (Stoe & Cie GmbH, 1999)'
_computing_molecular_graphics 'Diamond 2.1 (Crystal Impact, 1998)'
_computing_publication_material 'SHELXTL 6.14 (BrukerAXS Inc., 2003)'
_computing_structure_refinement 'SHELXTL 6.14 (BrukerAXS Inc., 2003)'
_computing_structure_solution 'SHELXTL 6.14 (BrukerAXS Inc., 2003)'
_diffrn_ambient_temperature 200(2)
_diffrn_detector_area_resol_mean 6.667
_diffrn_measured_fraction_theta_full 0.999
_diffrn_measured_fraction_theta_max 0.989
_diffrn_measurement_device_type 'Stoe IPDS'
_diffrn_measurement_method 'area detector'
_diffrn_radiation_monochromator graphite
_diffrn_radiation_source 'fine-focus sealed tube'
_diffrn_radiation_type MoK\a
_diffrn_radiation_wavelength 0.71073
_diffrn_reflns_av_R_equivalents 0.0369
_diffrn_reflns_av_sigmaI/netI 0.0298
_diffrn_reflns_limit_h_max 13
_diffrn_reflns_limit_h_min -13
_diffrn_reflns_limit_k_max 13
_diffrn_reflns_limit_k_min -13
_diffrn_reflns_limit_l_max 29
_diffrn_reflns_limit_l_min -30
_diffrn_reflns_number 19244
_diffrn_reflns_theta_full 25.00
_diffrn_reflns_theta_max 26.10
_diffrn_reflns_theta_min 2.49
_exptl_absorpt_coefficient_mu 3.582
_exptl_absorpt_correction_T_max 0.389
_exptl_absorpt_correction_T_min 0.292
_exptl_absorpt_correction_type multi-scan
_exptl_absorpt_process_details
;
XPREP in SHELXTL 6.14 (BrukerAXS Inc., 2003)
;
_exptl_crystal_colour purple
_exptl_crystal_density_diffrn 1.602
_exptl_crystal_density_method 'not measured'
_exptl_crystal_description block
_exptl_crystal_F_000 1436
_exptl_crystal_size_max 0.23
_exptl_crystal_size_mid 0.20
_exptl_crystal_size_min 0.18
_refine_diff_density_max 0.831
_refine_diff_density_min -1.148
_refine_diff_density_rms 0.108
_refine_ls_extinction_method none
_refine_ls_goodness_of_fit_ref 1.001
_refine_ls_hydrogen_treatment mixed
_refine_ls_matrix_type full
_refine_ls_number_parameters 312
_refine_ls_number_reflns 5861
_refine_ls_number_restraints 20
_refine_ls_restrained_S_all 1.005
_refine_ls_R_factor_all 0.0440
_refine_ls_R_factor_gt 0.0370
_refine_ls_shift/su_max 0.000
_refine_ls_shift/su_mean 0.000
_refine_ls_structure_factor_coef Fsqd
_refine_ls_weighting_details 'calc w=1/[\s^2^(Fo^2^)+(0.0737P)^2^+0.0000P] where P=(Fo^2^+2Fc^2^)/3'
_refine_ls_weighting_scheme calc
_refine_ls_wR_factor_gt 0.0989
_refine_ls_wR_factor_ref 0.1024
_reflns_number_gt 4887
_reflns_number_total 5861
_reflns_threshold_expression >2sigma(I)
_cod_data_source_file ic502930p_si_002.cif
_cod_data_source_block jr619n
_cod_depositor_comments 'Adding full bibliography for 4342656--4342666.cif.'
_cod_original_sg_symbol_H-M 'P 21/n'
_cod_original_formula_sum 'C39.50 H77.50 Cl Cr2 N5.50 O20 Yb2'
_cod_database_code 4342665

loop_
_symmetry_equiv_pos_as_xyz
'x, y, z'
'-x+1/2, y+1/2, -z+1/2'
'-x, -y, -z'
'x-1/2, -y-1/2, z-1/2'

loop_
_atom_site_label
_atom_site_type_symbol
_atom_site_fract_x
_atom_site_fract_y
_atom_site_fract_z
_atom_site_U_iso_or_equiv
_atom_site_adp_type
_atom_site_occupancy
_atom_site_symmetry_multiplicity
_atom_site_calc_flag
_atom_site_refinement_flags
_atom_site_disorder_assembly
_atom_site_disorder_group
Yb1 Yb 0.613454(16) 0.407467(18) 0.452262(7) 0.04347(9) Uani 1 1 d . . .
Cr1 Cr 0.33913(6) 0.49751(7) 0.42261(3) 0.04066(16) Uani 1 1 d . . .
O1 O 0.4772(3) 0.5743(3) 0.46111(13) 0.0444(7) Uani 1 1 d D . .
H1 H 0.489(5) 0.638(4) 0.447(2) 0.053 Uiso 1 1 d D . .
N1 N 0.1956(4) 0.3795(4) 0.39754(16) 0.0476(9) Uani 1 1 d . . .
C1 C 0.2597(5) 0.2767(5) 0.3710(2) 0.0568(12) Uani 1 1 d . . .
H1A H 0.2859 0.3014 0.3342 0.068 Uiso 1 1 calc R . .
H1B H 0.2042 0.2064 0.3670 0.068 Uiso 1 1 calc R . .
C2 C 0.3711(5) 0.2402(5) 0.4063(2) 0.0587(12) Uani 1 1 d . . .
H2A H 0.3450 0.1891 0.4372 0.070 Uiso 1 1 calc R . .
H2B H 0.4277 0.1920 0.3841 0.070 Uiso 1 1 calc R . .
O2 O 0.4298(3) 0.3445(3) 0.42625(12) 0.0441(7) Uani 1 1 d . . .
C3 C 0.1374(5) 0.3378(5) 0.4505(2) 0.0590(13) Uani 1 1 d . . .
H3A H 0.0509 0.3184 0.4437 0.071 Uiso 1 1 calc R . .
H3B H 0.1785 0.2635 0.4643 0.071 Uiso 1 1 calc R . .
C4 C 0.1491(5) 0.4392(5) 0.4925(2) 0.0541(12) Uani 1 1 d . . .
H4A H 0.0985 0.5096 0.4814 0.065 Uiso 1 1 calc R . .
H4B H 0.1220 0.4104 0.5286 0.065 Uiso 1 1 calc R . .
O3 O 0.2721(3) 0.4729(3) 0.49548(12) 0.0439(7) Uani 1 1 d . . .
C5 C 0.0948(5) 0.4285(5) 0.3622(2) 0.0568(12) Uani 1 1 d . . .
H5A H 0.0487 0.4880 0.3838 0.068 Uiso 1 1 calc R . .
H5B H 0.0393 0.3606 0.3529 0.068 Uiso 1 1 calc R . .
C6 C 0.1316(5) 0.4892(6) 0.3097(2) 0.0592(13) Uani 1 1 d . . .
H6A H 0.1720 0.4293 0.2860 0.071 Uiso 1 1 calc R . .
H6B H 0.1898 0.5555 0.3179 0.071 Uiso 1 1 calc R . .
C7 C 0.0197(6) 0.5414(7) 0.2798(3) 0.0732(16) Uani 1 1 d . . .
H7A H -0.0375 0.4743 0.2714 0.088 Uiso 1 1 calc R . .
H7B H -0.0215 0.5992 0.3042 0.088 Uiso 1 1 calc R . .
C8 C 0.0499(9) 0.6056(9) 0.2276(3) 0.102(3) Uani 1 1 d . . .
H8A H -0.0247 0.6363 0.2103 0.154 Uiso 1 1 calc R . .
H8B H 0.0895 0.5486 0.2030 0.154 Uiso 1 1 calc R . .
H8C H 0.1045 0.6738 0.2357 0.154 Uiso 1 1 calc R . .
O4 O 0.6063(3) 0.5019(3) 0.36843(13) 0.0528(8) Uani 1 1 d . . .
O5 O 0.4086(3) 0.5310(3) 0.34910(13) 0.0506(8) Uani 1 1 d . . .
C9 C 0.5220(4) 0.5303(5) 0.33689(18) 0.0483(10) Uani 1 1 d . A .
C10 C 0.5510(5) 0.5693(6) 0.2783(2) 0.0626(14) Uani 1 1 d D . .
C11A C 0.4445(14) 0.6140(16) 0.2460(7) 0.092(4) Uiso 0.50 1 d PD A 1
H11A H 0.4095 0.5467 0.2248 0.138 Uiso 0.50 1 calc PR A 1
H11B H 0.4702 0.6785 0.2212 0.138 Uiso 0.50 1 calc PR A 1
H11C H 0.3836 0.6461 0.2708 0.138 Uiso 0.50 1 calc PR A 1
C12A C 0.6595(13) 0.6559(15) 0.2810(7) 0.087(4) Uiso 0.50 1 d PD A 1
H12A H 0.7335 0.6094 0.2889 0.130 Uiso 0.50 1 calc PR A 1
H12B H 0.6474 0.7158 0.3100 0.130 Uiso 0.50 1 calc PR A 1
H12C H 0.6670 0.6978 0.2460 0.130 Uiso 0.50 1 calc PR A 1
C13A C 0.606(2) 0.4596(18) 0.2497(9) 0.129(7) Uiso 0.50 1 d PD A 1
H13A H 0.6462 0.4072 0.2768 0.193 Uiso 0.50 1 calc PR A 1
H13B H 0.6650 0.4874 0.2232 0.193 Uiso 0.50 1 calc PR A 1
H13C H 0.5415 0.4138 0.2309 0.193 Uiso 0.50 1 calc PR A 1
C11B C 0.4757(14) 0.6864(13) 0.2657(6) 0.085(4) Uiso 0.50 1 d PD A 2
H11D H 0.3901 0.6648 0.2609 0.128 Uiso 0.50 1 calc PR A 2
H11E H 0.5049 0.7243 0.2323 0.128 Uiso 0.50 1 calc PR A 2
H11F H 0.4849 0.7437 0.2962 0.128 Uiso 0.50 1 calc PR A 2
C12B C 0.6845(11) 0.5929(14) 0.2721(6) 0.076(4) Uiso 0.50 1 d PD A 2
H12D H 0.7298 0.5180 0.2799 0.114 Uiso 0.50 1 calc PR A 2
H12E H 0.7104 0.6566 0.2978 0.114 Uiso 0.50 1 calc PR A 2
H12F H 0.7000 0.6193 0.2347 0.114 Uiso 0.50 1 calc PR A 2
C13B C 0.5193(17) 0.4642(14) 0.2419(7) 0.095(4) Uiso 0.50 1 d PD A 2
H13D H 0.5705 0.3944 0.2516 0.143 Uiso 0.50 1 calc PR A 2
H13E H 0.5327 0.4869 0.2038 0.143 Uiso 0.50 1 calc PR A 2
H13F H 0.4340 0.4426 0.2465 0.143 Uiso 0.50 1 calc PR A 2
O6 O 0.2455(3) 0.6515(3) 0.41458(13) 0.0498(7) Uani 1 1 d . . .
O7 O 0.3000(3) 0.7450(3) 0.49303(13) 0.0517(8) Uani 1 1 d . . .
C14 C 0.2466(5) 0.7420(4) 0.44798(19) 0.0491(10) Uani 1 1 d . . .
C15 C 0.1734(6) 0.8540(5) 0.4282(2) 0.0611(13) Uani 1 1 d . . .
C16 C 0.0436(7) 0.8168(7) 0.4169(4) 0.107(3) Uani 1 1 d . . .
H16A H 0.0074 0.7880 0.4508 0.160 Uiso 1 1 calc R . .
H16B H 0.0415 0.7515 0.3898 0.160 Uiso 1 1 calc R . .
H16C H -0.0022 0.8869 0.4030 0.160 Uiso 1 1 calc R . .
C17 C 0.2334(12) 0.9004(7) 0.3760(4) 0.111(4) Uani 1 1 d . . .
H17A H 0.1892 0.9717 0.3622 0.167 Uiso 1 1 calc R . .
H17B H 0.2315 0.8361 0.3483 0.167 Uiso 1 1 calc R . .
H17C H 0.3176 0.9229 0.3843 0.167 Uiso 1 1 calc R . .
C18 C 0.1767(9) 0.9548(7) 0.4712(3) 0.096(2) Uani 1 1 d . . .
H18A H 0.1374 0.9262 0.5043 0.144 Uiso 1 1 calc R . .
H18B H 0.1337 1.0264 0.4570 0.144 Uiso 1 1 calc R . .
H18C H 0.2610 0.9763 0.4797 0.144 Uiso 1 1 calc R . .
N2 N 0.7809(4) 0.2691(5) 0.39117(18) 0.0598(11) Uani 1 1 d . . .
O8 O 0.8125(3) 0.3672(4) 0.41581(14) 0.0552(8) Uani 1 1 d . . .
O9 O 0.6682(3) 0.2449(4) 0.39083(15) 0.0602(9) Uani 1 1 d . . .
O10 O 0.8552(4) 0.2018(5) 0.3698(2) 0.0888(15) Uani 1 1 d . . .
N21A N 0.5746(12) 0.7950(12) 0.4246(5) 0.130(4) Uiso 0.75 1 d PD . 3
C21A C 0.6268(11) 0.8697(11) 0.4010(5) 0.097(3) Uiso 0.75 1 d PD . 3
C22A C 0.7013(14) 0.9563(14) 0.3734(6) 0.123(4) Uiso 0.75 1 d PD . 3
Cl2B Cl 0.5276(16) 0.9207(14) 0.4465(7) 0.153(5) Uiso 0.25 1 d PD . 4
Cl1B Cl 0.7302(18) 0.8068(16) 0.4090(7) 0.177(6) Uiso 0.25 1 d PD . 4
C21B C 0.657(2) 0.953(2) 0.4053(14) 0.097(3) Uiso 0.25 1 d PD . 4

loop_
_atom_site_aniso_label
_atom_site_aniso_U_11
_atom_site_aniso_U_22
_atom_site_aniso_U_33
_atom_site_aniso_U_23
_atom_site_aniso_U_13
_atom_site_aniso_U_12
Yb1 0.03464(13) 0.05592(14) 0.03983(13) -0.00571(7) 0.00050(8) 0.00086(8)
Cr1 0.0344(3) 0.0475(4) 0.0400(3) -0.0027(3) -0.0010(3) -0.0019(3)
O1 0.0401(16) 0.0511(18) 0.0421(16) -0.0045(13) 0.0021(13) -0.0015(14)
N1 0.040(2) 0.056(2) 0.048(2) -0.0045(17) -0.0045(16) -0.0030(17)
C1 0.053(3) 0.050(3) 0.067(3) -0.013(2) -0.011(2) -0.003(2)
C2 0.054(3) 0.050(3) 0.072(3) -0.002(2) -0.010(2) -0.001(2)
O2 0.0350(15) 0.0498(17) 0.0475(16) -0.0081(13) -0.0032(12) -0.0018(13)
C3 0.050(3) 0.064(3) 0.063(3) 0.004(2) 0.004(2) -0.014(2)
C4 0.043(3) 0.071(3) 0.049(3) 0.000(2) 0.001(2) -0.011(2)
O3 0.0304(14) 0.0552(18) 0.0460(15) -0.0048(13) 0.0005(11) -0.0038(13)
C5 0.043(3) 0.068(3) 0.059(3) -0.005(2) -0.011(2) -0.002(2)
C6 0.049(3) 0.072(3) 0.057(3) 0.004(2) -0.005(2) 0.001(3)
C7 0.061(4) 0.093(4) 0.065(3) 0.004(3) -0.011(3) 0.004(3)
C8 0.093(6) 0.138(8) 0.076(5) 0.022(4) -0.009(4) 0.018(5)
O4 0.0411(17) 0.070(2) 0.0469(17) 0.0060(15) 0.0021(13) -0.0014(16)
O5 0.0414(17) 0.065(2) 0.0455(16) -0.0009(15) 0.0030(13) -0.0024(16)
C9 0.042(2) 0.060(3) 0.042(2) 0.000(2) 0.0027(18) -0.003(2)
C10 0.053(3) 0.085(4) 0.049(3) 0.010(2) 0.006(2) -0.003(3)
O6 0.0473(18) 0.0506(18) 0.0514(17) -0.0008(14) -0.0013(14) 0.0020(15)
O7 0.0538(19) 0.0508(19) 0.0505(17) -0.0028(14) 0.0018(14) 0.0013(15)
C14 0.049(3) 0.049(3) 0.050(2) 0.0040(19) 0.0026(19) -0.004(2)
C15 0.080(4) 0.046(3) 0.057(3) 0.009(2) 0.003(3) 0.005(3)
C16 0.075(5) 0.074(5) 0.171(9) 0.013(5) -0.030(5) 0.022(4)
C17 0.169(11) 0.080(5) 0.087(5) 0.029(4) 0.035(6) 0.019(5)
C18 0.127(7) 0.062(4) 0.100(5) -0.010(4) 0.002(5) 0.032(4)
N2 0.050(2) 0.075(3) 0.055(2) -0.014(2) 0.0073(18) -0.003(2)
O8 0.0425(18) 0.068(2) 0.0553(19) -0.0133(17) 0.0050(14) -0.0045(17)
O9 0.0455(19) 0.075(2) 0.060(2) -0.0226(17) 0.0011(15) -0.0015(17)
O10 0.060(2) 0.101(3) 0.107(3) -0.051(3) 0.029(2) 0.007(2)

loop_
_atom_type_symbol
_atom_type_description
_atom_type_scat_dispersion_real
_atom_type_scat_dispersion_imag
_atom_type_scat_source
C C 0.0033 0.0016 'International Tables Vol C Tables 4.2.6.8 and 6.1.1.4'
H H 0.0000 0.0000 'International Tables Vol C Tables 4.2.6.8 and 6.1.1.4'
N N 0.0061 0.0033 'International Tables Vol C Tables 4.2.6.8 and 6.1.1.4'
O O 0.0106 0.0060 'International Tables Vol C Tables 4.2.6.8 and 6.1.1.4'
Cl Cl 0.1484 0.1585 'International Tables Vol C Tables 4.2.6.8 and 6.1.1.4'
Cr Cr 0.3209 0.6236 'International Tables Vol C Tables 4.2.6.8 and 6.1.1.4'
Yb Yb -0.3850 5.5486 'International Tables Vol C Tables 4.2.6.8 and 6.1.1.4'

loop_
_geom_angle_atom_site_label_1
_geom_angle_atom_site_label_2
_geom_angle_atom_site_label_3
_geom_angle
_geom_angle_site_symmetry_1
_geom_angle_site_symmetry_3
O3 Yb1 O2 149.05(11) 3_666 .
O3 Yb1 O4 104.94(12) 3_666 .
O2 Yb1 O4 82.46(12) . .
O3 Yb1 O7 82.62(12) 3_666 3_666
O2 Yb1 O7 107.55(12) . 3_666
O4 Yb1 O7 147.32(12) . 3_666
O3 Yb1 O1 71.20(11) 3_666 3_666
O2 Yb1 O1 83.43(11) . 3_666
O4 Yb1 O1 138.81(12) . 3_666
O7 Yb1 O1 73.87(11) 3_666 3_666
O3 Yb1 O1 81.08(11) 3_666 .
O2 Yb1 O1 72.07(11) . .
O4 Yb1 O1 73.92(12) . .
O7 Yb1 O1 138.64(11) 3_666 .
O1 Yb1 O1 64.93(14) 3_666 .
O3 Yb1 O9 130.66(12) 3_666 .
O2 Yb1 O9 80.13(11) . .
O4 Yb1 O9 77.47(13) . .
O7 Yb1 O9 73.94(12) 3_666 .
O1 Yb1 O9 137.17(13) 3_666 .
O1 Yb1 O9 142.16(12) . .
O3 Yb1 O8 79.06(11) 3_666 .
O2 Yb1 O8 131.62(11) . .
O4 Yb1 O8 76.70(12) . .
O7 Yb1 O8 73.60(13) 3_666 .
O1 Yb1 O8 138.09(12) 3_666 .
O1 Yb1 O8 138.63(13) . .
O9 Yb1 O8 53.04(12) . .
O2 Cr1 O3 92.37(13) . .
O2 Cr1 O1 87.47(14) . .
O3 Cr1 O1 85.67(13) . .
O2 Cr1 O6 176.88(13) . .
O3 Cr1 O6 90.18(14) . .
O1 Cr1 O6 94.51(14) . .
O2 Cr1 O5 89.71(14) . .
O3 Cr1 O5 177.27(15) . .
O1 Cr1 O5 92.65(14) . .
O6 Cr1 O5 87.80(14) . .
O2 Cr1 N1 82.35(15) . .
O3 Cr1 N1 83.54(14) . .
O1 Cr1 N1 164.83(15) . .
O6 Cr1 N1 96.17(15) . .
O5 Cr1 N1 98.50(15) . .
Cr1 O1 Yb1 97.46(13) . 3_666
Cr1 O1 Yb1 96.37(13) . .
Yb1 O1 Yb1 115.07(14) 3_666 .
Cr1 O1 H1 107(4) . .
Yb1 O1 H1 113(4) 3_666 .
Yb1 O1 H1 122(4) . .
C1 N1 C5 112.0(4) . .
C1 N1 C3 110.7(4) . .
C5 N1 C3 106.3(4) . .
C1 N1 Cr1 103.4(3) . .
C5 N1 Cr1 119.3(3) . .
C3 N1 Cr1 105.1(3) . .
N1 C1 C2 109.5(4) . .
N1 C1 H1A 109.8 . .
C2 C1 H1A 109.8 . .
N1 C1 H1B 109.8 . .
C2 C1 H1B 109.8 . .
H1A C1 H1B 108.2 . .
O2 C2 C1 110.0(4) . .
O2 C2 H2A 109.7 . .
C1 C2 H2A 109.7 . .
O2 C2 H2B 109.7 . .
C1 C2 H2B 109.7 . .
H2A C2 H2B 108.2 . .
C2 O2 Cr1 117.0(3) . .
C2 O2 Yb1 140.2(3) . .
Cr1 O2 Yb1 102.01(14) . .
C4 C3 N1 108.8(4) . .
C4 C3 H3A 109.9 . .
N1 C3 H3A 109.9 . .
C4 C3 H3B 109.9 . .
N1 C3 H3B 109.9 . .
H3A C3 H3B 108.3 . .
O3 C4 C3 107.3(4) . .
O3 C4 H4A 110.3 . .
C3 C4 H4A 110.3 . .
O3 C4 H4B 110.3 . .
C3 C4 H4B 110.3 . .
H4A C4 H4B 108.5 . .
C4 O3 Cr1 111.7(3) . .
C4 O3 Yb1 136.5(3) . 3_666
Cr1 O3 Yb1 102.91(13) . 3_666
N1 C5 C6 116.3(5) . .
N1 C5 H5A 108.2 . .
C6 C5 H5A 108.2 . .
N1 C5 H5B 108.2 . .
C6 C5 H5B 108.2 . .
H5A C5 H5B 107.4 . .
C5 C6 C7 110.2(5) . .
C5 C6 H6A 109.6 . .
C7 C6 H6A 109.6 . .
C5 C6 H6B 109.6 . .
C7 C6 H6B 109.6 . .
H6A C6 H6B 108.1 . .
C8 C7 C6 113.1(6) . .
C8 C7 H7A 109.0 . .
C6 C7 H7A 109.0 . .
C8 C7 H7B 109.0 . .
C6 C7 H7B 109.0 . .
H7A C7 H7B 107.8 . .
C7 C8 H8A 109.5 . .
C7 C8 H8B 109.5 . .
H8A C8 H8B 109.5 . .
C7 C8 H8C 109.5 . .
H8A C8 H8C 109.5 . .
H8B C8 H8C 109.5 . .
C9 O4 Yb1 133.1(3) . .
C9 O5 Cr1 126.5(3) . .
O4 C9 O5 125.2(4) . .
O4 C9 C10 119.1(4) . .
O5 C9 C10 115.7(4) . .
C13B C10 C12B 107.0(10) . .
C11A C10 C13A 109.5(12) . .
C11A C10 C12A 115.3(10) . .
C13A C10 C12A 101.3(12) . .
C11A C10 C9 114.3(8) . .
C13B C10 C9 106.9(8) . .
C12B C10 C9 111.2(7) . .
C13A C10 C9 107.4(10) . .
C12A C10 C9 108.0(7) . .
C13B C10 C11B 113.7(10) . .
C12B C10 C11B 110.9(9) . .
C9 C10 C11B 107.1(7) . .
C10 C11A H11A 109.5 . .
C10 C11A H11B 109.5 . .
H11A C11A H11B 109.5 . .
C10 C11A H11C 109.5 . .
H11A C11A H11C 109.5 . .
H11B C11A H11C 109.5 . .
C10 C12A H12A 109.5 . .
C10 C12A H12B 109.5 . .
H12A C12A H12B 109.5 . .
C10 C12A H12C 109.5 . .
H12A C12A H12C 109.5 . .
H12B C12A H12C 109.5 . .
C10 C13A H13A 109.5 . .
C10 C13A H13B 109.5 . .
H13A C13A H13B 109.5 . .
C10 C13A H13C 109.5 . .
H13A C13A H13C 109.5 . .
H13B C13A H13C 109.5 . .
C10 C11B H11D 109.5 . .
C10 C11B H11E 109.5 . .
H11D C11B H11E 109.5 . .
C10 C11B H11F 109.5 . .
H11D C11B H11F 109.5 . .
H11E C11B H11F 109.5 . .
C10 C12B H12D 109.5 . .
C10 C12B H12E 109.5 . .
H12D C12B H12E 109.5 . .
C10 C12B H12F 109.5 . .
H12D C12B H12F 109.5 . .
H12E C12B H12F 109.5 . .
C10 C13B H13D 109.5 . .
C10 C13B H13E 109.5 . .
H13D C13B H13E 109.5 . .
C10 C13B H13F 109.5 . .
H13D C13B H13F 109.5 . .
H13E C13B H13F 109.5 . .
C14 O6 Cr1 126.5(3) . .
C14 O7 Yb1 132.3(3) . 3_666
O7 C14 O6 125.7(5) . .
O7 C14 C15 119.6(4) . .
O6 C14 C15 114.7(4) . .
C16 C15 C18 109.4(7) . .
C16 C15 C17 111.0(7) . .
C18 C15 C17 109.1(6) . .
C16 C15 C14 109.3(5) . .
C18 C15 C14 110.9(5) . .
C17 C15 C14 107.1(6) . .
C15 C16 H16A 109.5 . .
C15 C16 H16B 109.5 . .
H16A C16 H16B 109.5 . .
C15 C16 H16C 109.5 . .
H16A C16 H16C 109.5 . .
H16B C16 H16C 109.5 . .
C15 C17 H17A 109.5 . .
C15 C17 H17B 109.5 . .
H17A C17 H17B 109.5 . .
C15 C17 H17C 109.5 . .
H17A C17 H17C 109.5 . .
H17B C17 H17C 109.5 . .
C15 C18 H18A 109.5 . .
C15 C18 H18B 109.5 . .
H18A C18 H18B 109.5 . .
C15 C18 H18C 109.5 . .
H18A C18 H18C 109.5 . .
H18B C18 H18C 109.5 . .
O10 N2 O9 122.1(5) . .
O10 N2 O8 121.9(5) . .
O9 N2 O8 115.9(4) . .
O10 N2 Yb1 173.0(4) . .
N2 O8 Yb1 94.9(3) . .
N2 O9 Yb1 95.5(3) . .
N21A C21A C22A 174.7(16) . .
Cl2B C21B Cl1B 98.9(14) . .

loop_
_geom_bond_atom_site_label_1
_geom_bond_atom_site_label_2
_geom_bond_distance
_geom_bond_site_symmetry_2
Yb1 O3 2.215(3) 3_666
Yb1 O2 2.225(3) .
Yb1 O4 2.303(3) .
Yb1 O7 2.340(3) 3_666
Yb1 O1 2.373(3) 3_666
Yb1 O1 2.385(3) .
Yb1 O9 2.422(3) .
Yb1 O8 2.429(3) .
Cr1 O2 1.959(3) .
Cr1 O3 1.965(3) .
Cr1 O1 1.968(3) .
Cr1 O6 1.992(3) .
Cr1 O5 2.005(3) .
Cr1 N1 2.130(4) .
O1 Yb1 2.373(3) 3_666
O1 H1 0.79(3) .
N1 C1 1.490(7) .
N1 C5 1.497(6) .
N1 C3 1.530(6) .
C1 C2 1.544(7) .
C1 H1A 0.9900 .
C1 H1B 0.9900 .
C2 O2 1.401(6) .
C2 H2A 0.9900 .
C2 H2B 0.9900 .
C3 C4 1.523(8) .
C3 H3A 0.9900 .
C3 H3B 0.9900 .
C4 O3 1.408(6) .
C4 H4A 0.9900 .
C4 H4B 0.9900 .
O3 Yb1 2.215(3) 3_666
C5 C6 1.513(8) .
C5 H5A 0.9900 .
C5 H5B 0.9900 .
C6 C7 1.537(8) .
C6 H6A 0.9900 .
C6 H6B 0.9900 .
C7 C8 1.502(10) .
C7 H7A 0.9900 .
C7 H7B 0.9900 .
C8 H8A 0.9800 .
C8 H8B 0.9800 .
C8 H8C 0.9800 .
O4 C9 1.239(6) .
O5 C9 1.293(6) .
C9 C10 1.538(7) .
C10 C11A 1.489(12) .
C10 C13B 1.497(12) .
C10 C12B 1.506(12) .
C10 C13A 1.525(14) .
C10 C12A 1.530(12) .
C10 C11B 1.561(12) .
C11A H11A 0.9800 .
C11A H11B 0.9800 .
C11A H11C 0.9800 .
C12A H12A 0.9800 .
C12A H12B 0.9800 .
C12A H12C 0.9800 .
C13A H13A 0.9800 .
C13A H13B 0.9800 .
C13A H13C 0.9800 .
C11B H11D 0.9800 .
C11B H11E 0.9800 .
C11B H11F 0.9800 .
C12B H12D 0.9800 .
C12B H12E 0.9800 .
C12B H12F 0.9800 .
C13B H13D 0.9800 .
C13B H13E 0.9800 .
C13B H13F 0.9800 .
O6 C14 1.289(6) .
O7 C14 1.243(6) .
O7 Yb1 2.340(3) 3_666
C14 C15 1.546(7) .
C15 C16 1.511(10) .
C15 C18 1.528(9) .
C15 C17 1.538(10) .
C16 H16A 0.9800 .
C16 H16B 0.9800 .
C16 H16C 0.9800 .
C17 H17A 0.9800 .
C17 H17B 0.9800 .
C17 H17C 0.9800 .
C18 H18A 0.9800 .
C18 H18B 0.9800 .
C18 H18C 0.9800 .
N2 O10 1.229(6) .
N2 O9 1.272(6) .
N2 O8 1.282(6) .
N21A C21A 1.165(12) .
C21A C22A 1.435(14) .
Cl2B C21B 1.798(19) .
Cl1B C21B 1.804(19) .

loop_
_geom_hbond_atom_site_label_D
_geom_hbond_atom_site_label_H
_geom_hbond_atom_site_label_A
_geom_hbond_distance_DH
_geom_hbond_distance_HA
_geom_hbond_distance_DA
_geom_hbond_angle_DHA
O1 H1 N21A 0.79(3) 2.05(4) 2.808(13) 160(6)
